data_2217336
loop_
_publ_author_name
'Zhao, Kai'
'Yin, Xian-Hong'
'Feng, Yu'
'Zhu, Jie'
'Lin, Cui-Wu'

_publ_section_title
;
 Bis[3-chloro-6-(3,5-dimethyl-1<i>H</i>-pyrazol-1-yl)picolinato]nickel(II)
 tetrahydrate
;
_journal_coeditor_code TK2215
_journal_issue 1
_journal_name_full 'Acta Crystallographica Section E'
_journal_page_first m64
_journal_page_last m65
_journal_paper_doi 10.1107/S1600536807063003
_journal_volume 64
_journal_year 2008
_chemical_formula_iupac '[Ni (C11 H9 Cl N3 O2)2] , 4H2 O'
_chemical_formula_moiety 'C22 H18 Cl2 N6 Ni O4 , 4H2 O'
_chemical_formula_sum 'C22 H26 Cl2 N6 Ni O8'
_chemical_formula_weight 632.10
_chemical_name_systematic
;
Bis[3-chloro-6-(3,5-dimethyl-1<i>H</i>-pyrazol-1-yl)picolinato]nickel(II)
tetrahydrate
;
_space_group_IT_number 2
_symmetry_cell_setting triclinic
_symmetry_space_group_name_Hall '-P 1'
_symmetry_space_group_name_H-M 'P -1'
_atom_sites_solution_hydrogens geom
_atom_sites_solution_primary direct
_atom_sites_solution_secondary difmap
_audit_creation_method SHELXL97
_cell_angle_alpha 92.593(2)
_cell_angle_beta 105.206(3)
_cell_angle_gamma 113.820(3)
_cell_formula_units_Z 2
_cell_length_a 9.5907(10)
_cell_length_b 11.2776(17)
_cell_length_c 14.2659(19)
_cell_measurement_reflns_used 3154
_cell_measurement_temperature 298(2)
_cell_measurement_theta_max 27.3
_cell_measurement_theta_min 2.4
_cell_volume 1342.0(3)
_computing_cell_refinement 'SMART (Siemens, 1996)'
_computing_data_collection 'SMART (Siemens, 1996)'
_computing_data_reduction 'SAINT (Siemens, 1996)'
_computing_molecular_graphics 'SHELXTL (Sheldrick, 1997b)'
_computing_publication_material 'SHELXTL (Sheldrick, 1997b)'
_computing_structure_refinement 'SHELXL97 (Sheldrick, 1997a)'
_computing_structure_solution 'SHELXS97 (Sheldrick, 1997a)'
_diffrn_ambient_temperature 298(2)
_diffrn_measured_fraction_theta_full 0.982
_diffrn_measured_fraction_theta_max 0.982
_diffrn_measurement_device_type 'Siemens SMART CCD area-detector'
_diffrn_measurement_method '\f and \w'
_diffrn_radiation_monochromator graphite
_diffrn_radiation_source 'fine-focus sealed tube'
_diffrn_radiation_type MoK\a
_diffrn_radiation_wavelength 0.71073
_diffrn_reflns_av_R_equivalents 0.022
_diffrn_reflns_av_sigmaI/netI 0.048
_diffrn_reflns_limit_h_max 10
_diffrn_reflns_limit_h_min -11
_diffrn_reflns_limit_k_max 13
_diffrn_reflns_limit_k_min -13
_diffrn_reflns_limit_l_max 16
_diffrn_reflns_limit_l_min -13
_diffrn_reflns_number 6957
_diffrn_reflns_theta_full 25.0
_diffrn_reflns_theta_max 25.0
_diffrn_reflns_theta_min 2.0
_exptl_absorpt_coefficient_mu 0.980
_exptl_absorpt_correction_T_max 0.713
_exptl_absorpt_correction_T_min 0.630
_exptl_absorpt_correction_type multi-scan
_exptl_absorpt_process_details '(SADABS; Sheldrick, 1996)'
_exptl_crystal_colour blue
_exptl_crystal_density_diffrn 1.564
_exptl_crystal_density_method 'not measured'
_exptl_crystal_description prism
_exptl_crystal_F_000 652
_exptl_crystal_size_max 0.52
_exptl_crystal_size_mid 0.49
_exptl_crystal_size_min 0.37
_refine_diff_density_max 0.40
_refine_diff_density_min -0.41
_refine_ls_extinction_method none
_refine_ls_goodness_of_fit_ref 1.01
_refine_ls_hydrogen_treatment constr
_refine_ls_matrix_type full
_refine_ls_number_parameters 356
_refine_ls_number_reflns 4644
_refine_ls_number_restraints 0
_refine_ls_restrained_S_all 1.01
_refine_ls_R_factor_all 0.058
_refine_ls_R_factor_gt 0.040
_refine_ls_shift/su_max_lt 0.001
_refine_ls_shift/su_mean 0.000
_refine_ls_structure_factor_coef Fsqd
_refine_ls_weighting_details 'calc w = 1/[\s^2^(Fo^2^)+(0.0567P)^2^+0.1899P] where P=(Fo^2^+2Fc^2^)/3'
_refine_ls_weighting_scheme calc
_refine_ls_wR_factor_gt 0.097
_refine_ls_wR_factor_ref 0.107
_reflns_number_gt 3549
_reflns_number_total 4644
_reflns_threshold_expression I>2\s(I)
_cod_data_source_file tk2215.cif
_cod_data_source_block I
_cod_database_code 2217336
_cod_database_fobs_code 2217336

loop_
_symmetry_equiv_pos_as_xyz
'x, y, z'
'-x, -y, -z'

loop_
_atom_site_type_symbol
_atom_site_label
_atom_site_fract_x
_atom_site_fract_y
_atom_site_fract_z
_atom_site_U_iso_or_equiv
_atom_site_adp_type
_atom_site_calc_flag
_atom_site_refinement_flags
_atom_site_occupancy
Ni Ni1 0.77264(5) 0.52387(4) 0.75140(3) 0.03203(14) Uani d . 1
Cl Cl1 0.55546(12) 0.91209(9) 0.67524(7) 0.0551(3) Uani d . 1
Cl Cl2 0.57607(13) 0.07074(9) 0.92174(8) 0.0640(3) Uani d . 1
N N1 0.7176(3) 0.6405(2) 0.66193(16) 0.0292(5) Uani d . 1
N N2 0.7517(3) 0.5219(2) 0.54309(17) 0.0337(6) Uani d . 1
N N3 0.7717(3) 0.4465(2) 0.61479(18) 0.0363(6) Uani d . 1
N N4 0.8219(3) 0.4031(2) 0.83869(17) 0.0313(6) Uani d . 1
N N5 1.0849(3) 0.5382(2) 0.86026(17) 0.0326(6) Uani d . 1
N N6 1.0248(3) 0.6181(2) 0.80948(18) 0.0337(6) Uani d . 1
O O1 0.7411(3) 0.6477(2) 0.84674(15) 0.0448(6) Uani d . 1
O O2 0.6899(3) 0.8231(3) 0.85594(17) 0.0582(7) Uani d . 1
O O3 0.5445(3) 0.3791(2) 0.73513(17) 0.0479(6) Uani d . 1
O O4 0.4125(3) 0.2055(3) 0.7966(2) 0.0870(10) Uani d . 1
O O5 0.1053(4) 0.1080(3) 0.6606(2) 0.0812(9) Uani d . 1
H H5A 0.2027 0.1390 0.6960 0.097 Uiso d R 1
H H5B 0.0472 0.0878 0.6985 0.097 Uiso d R 1
O O6 0.9476(4) 0.0534(4) 0.8033(2) 0.0994(11) Uani d . 1
H H6A 0.8799 -0.0101 0.8208 0.119 Uiso d R 1
H H6B 1.0368 0.0837 0.8488 0.119 Uiso d R 1
O O7 0.7637(4) 0.8418(4) 0.0580(2) 0.1187(15) Uani d . 1
H H7D 0.6933 0.8234 0.0877 0.142 Uiso d R 1
H H7E 0.7179 0.8303 -0.0036 0.142 Uiso d R 1
O O8 0.0584(6) 0.8775(5) 0.5293(3) 0.159(2) Uani d . 1
H H8A 0.0092 0.8812 0.4713 0.191 Uiso d R 1
H H8B 0.0733 0.9439 0.5682 0.191 Uiso d R 1
C C1 0.7039(4) 0.7344(3) 0.8106(2) 0.0371(7) Uani d . 1
C C2 0.6770(3) 0.7295(3) 0.6994(2) 0.0302(7) Uani d . 1
C C3 0.6215(4) 0.8021(3) 0.6372(2) 0.0359(7) Uani d . 1
C C4 0.6125(4) 0.7840(3) 0.5382(2) 0.0439(8) Uani d . 1
H H4 0.5775 0.8340 0.4964 0.053 Uiso calc R 1
C C5 0.6548(4) 0.6931(3) 0.5015(2) 0.0426(8) Uani d . 1
H H5 0.6478 0.6797 0.4353 0.051 Uiso calc R 1
C C6 0.7084(3) 0.6222(3) 0.5670(2) 0.0296(6) Uani d . 1
C C7 0.7597(5) 0.5369(4) 0.3668(2) 0.0557(10) Uani d . 1
H H7A 0.7964 0.4988 0.3225 0.083 Uiso calc R 1
H H7B 0.8259 0.6300 0.3843 0.083 Uiso calc R 1
H H7C 0.6508 0.5212 0.3351 0.083 Uiso calc R 1
C C8 0.7691(4) 0.4755(3) 0.4583(2) 0.0394(8) Uani d . 1
C C9 0.7988(4) 0.3697(3) 0.4775(2) 0.0455(8) Uani d . 1
H H9 0.8166 0.3174 0.4341 0.055 Uiso calc R 1
C C10 0.7979(4) 0.3533(3) 0.5734(2) 0.0396(8) Uani d . 1
C C11 0.8165(5) 0.2478(4) 0.6281(3) 0.0616(11) Uani d . 1
H H11A 0.9201 0.2833 0.6768 0.092 Uiso calc R 1
H H11B 0.8063 0.1771 0.5827 0.092 Uiso calc R 1
H H11C 0.7350 0.2153 0.6600 0.092 Uiso calc R 1
C C12 0.5349(4) 0.2929(4) 0.7887(2) 0.0465(9) Uani d . 1
C C13 0.6969(4) 0.2984(3) 0.8487(2) 0.0364(7) Uani d . 1
C C14 0.7263(4) 0.2110(3) 0.9064(2) 0.0399(8) Uani d . 1
C C15 0.8827(4) 0.2345(3) 0.9545(2) 0.0451(9) Uani d . 1
H H15 0.9027 0.1769 0.9947 0.054 Uiso calc R 1
C C16 1.0094(4) 0.3425(3) 0.9436(2) 0.0412(8) Uani d . 1
H H16 1.1150 0.3592 0.9755 0.049 Uiso calc R 1
C C17 0.9719(4) 0.4250(3) 0.8826(2) 0.0309(7) Uani d . 1
C C18 1.3525(4) 0.5291(4) 0.9329(3) 0.0599(11) Uani d . 1
H H18A 1.4596 0.5778 0.9307 0.090 Uiso calc R 1
H H18B 1.3108 0.4403 0.8998 0.090 Uiso calc R 1
H H18C 1.3534 0.5288 1.0004 0.090 Uiso calc R 1
C C19 1.2490(4) 0.5920(3) 0.8830(2) 0.0378(7) Uani d . 1
C C20 1.2925(4) 0.7063(3) 0.8466(2) 0.0428(8) Uani d . 1
H H20 1.3962 0.7644 0.8502 0.051 Uiso calc R 1
C C21 1.1525(4) 0.7206(3) 0.8024(2) 0.0362(7) Uani d . 1
C C22 1.1358(4) 0.8304(3) 0.7544(3) 0.0535(9) Uani d . 1
H H22A 1.0583 0.7956 0.6901 0.080 Uiso calc R 1
H H22B 1.2373 0.8890 0.7483 0.080 Uiso calc R 1
H H22C 1.1010 0.8774 0.7937 0.080 Uiso calc R 1

loop_
_atom_site_aniso_label
_atom_site_aniso_U_11
_atom_site_aniso_U_22
_atom_site_aniso_U_33
_atom_site_aniso_U_12
_atom_site_aniso_U_13
_atom_site_aniso_U_23
Ni1 0.0331(2) 0.0372(2) 0.0302(2) 0.01843(18) 0.00948(17) 0.01627(17)
Cl1 0.0667(6) 0.0481(6) 0.0634(6) 0.0382(5) 0.0177(5) 0.0138(4)
Cl2 0.0823(8) 0.0401(5) 0.0683(6) 0.0134(5) 0.0392(6) 0.0272(5)
N1 0.0298(14) 0.0313(14) 0.0260(13) 0.0131(12) 0.0074(11) 0.0094(11)
N2 0.0381(15) 0.0348(15) 0.0293(13) 0.0165(12) 0.0100(11) 0.0091(11)
N3 0.0433(16) 0.0348(15) 0.0369(14) 0.0211(13) 0.0131(12) 0.0159(12)
N4 0.0318(14) 0.0329(14) 0.0292(13) 0.0131(12) 0.0094(11) 0.0128(11)
N5 0.0324(15) 0.0336(15) 0.0329(13) 0.0172(12) 0.0059(11) 0.0118(11)
N6 0.0357(15) 0.0307(14) 0.0368(14) 0.0161(12) 0.0098(12) 0.0149(11)
O1 0.0596(15) 0.0607(16) 0.0280(11) 0.0382(13) 0.0141(11) 0.0165(11)
O2 0.084(2) 0.0719(18) 0.0388(13) 0.0514(16) 0.0211(13) 0.0079(13)
O3 0.0323(13) 0.0596(16) 0.0479(14) 0.0162(11) 0.0093(11) 0.0251(12)
O4 0.0405(17) 0.102(2) 0.096(2) 0.0064(16) 0.0172(16) 0.059(2)
O5 0.071(2) 0.100(2) 0.0615(18) 0.0352(18) 0.0067(15) 0.0182(17)
O6 0.066(2) 0.123(3) 0.076(2) 0.017(2) 0.0131(17) -0.008(2)
O7 0.072(2) 0.231(5) 0.0458(17) 0.063(3) 0.0129(16) 0.011(2)
O8 0.271(6) 0.195(5) 0.079(3) 0.178(5) 0.034(3) 0.025(3)
C1 0.0340(18) 0.048(2) 0.0336(17) 0.0217(16) 0.0099(14) 0.0101(15)
C2 0.0284(16) 0.0295(17) 0.0323(16) 0.0123(13) 0.0084(13) 0.0090(13)
C3 0.0350(18) 0.0303(17) 0.0409(18) 0.0146(14) 0.0078(14) 0.0112(14)
C4 0.056(2) 0.044(2) 0.0390(19) 0.0291(18) 0.0120(16) 0.0215(16)
C5 0.054(2) 0.048(2) 0.0292(17) 0.0240(18) 0.0123(15) 0.0163(15)
C6 0.0300(16) 0.0290(16) 0.0281(15) 0.0112(13) 0.0083(13) 0.0079(13)
C7 0.076(3) 0.064(3) 0.0370(19) 0.034(2) 0.0263(19) 0.0120(18)
C8 0.0387(19) 0.043(2) 0.0336(17) 0.0129(16) 0.0137(14) 0.0040(15)
C9 0.050(2) 0.042(2) 0.046(2) 0.0204(17) 0.0167(17) -0.0007(16)
C10 0.0408(19) 0.0324(18) 0.049(2) 0.0167(15) 0.0165(16) 0.0089(15)
C11 0.082(3) 0.049(2) 0.076(3) 0.042(2) 0.035(2) 0.024(2)
C12 0.036(2) 0.052(2) 0.0426(19) 0.0090(17) 0.0119(16) 0.0176(17)
C13 0.0414(19) 0.0356(18) 0.0294(16) 0.0116(15) 0.0136(14) 0.0103(14)
C14 0.059(2) 0.0297(18) 0.0356(17) 0.0173(16) 0.0230(16) 0.0147(14)
C15 0.070(3) 0.042(2) 0.0381(18) 0.0340(19) 0.0213(18) 0.0220(16)
C16 0.048(2) 0.046(2) 0.0369(18) 0.0271(17) 0.0100(16) 0.0183(16)
C17 0.0360(18) 0.0318(17) 0.0272(15) 0.0164(14) 0.0097(13) 0.0090(13)
C18 0.043(2) 0.070(3) 0.074(3) 0.035(2) 0.010(2) 0.027(2)
C19 0.0325(18) 0.044(2) 0.0378(17) 0.0200(15) 0.0061(14) 0.0047(15)
C20 0.0312(18) 0.043(2) 0.049(2) 0.0114(16) 0.0111(15) 0.0026(16)
C21 0.0370(18) 0.0296(17) 0.0387(17) 0.0104(14) 0.0126(14) 0.0068(14)
C22 0.052(2) 0.042(2) 0.069(3) 0.0179(18) 0.022(2) 0.0237(19)

loop_
_atom_type_symbol
_atom_type_description
_atom_type_scat_dispersion_real
_atom_type_scat_dispersion_imag
_atom_type_scat_source
C C 0.0033 0.0016 'International Tables Vol C Tables 4.2.6.8 and 6.1.1.4'
H H 0.0000 0.0000 'International Tables Vol C Tables 4.2.6.8 and 6.1.1.4'
N N 0.0061 0.0033 'International Tables Vol C Tables 4.2.6.8 and 6.1.1.4'
O O 0.0106 0.0060 'International Tables Vol C Tables 4.2.6.8 and 6.1.1.4'
Ni Ni 0.3393 1.1124 'International Tables Vol C Tables 4.2.6.8 and 6.1.1.4'
Cl Cl 0.1484 0.1585 'International Tables Vol C Tables 4.2.6.8 and 6.1.1.4'

loop_
_geom_angle_atom_site_label_1
_geom_angle_atom_site_label_2
_geom_angle_atom_site_label_3
_geom_angle
_geom_angle_publ_flag
N4 Ni1 N1 178.42(10) y
N4 Ni1 O1 101.86(9) y
N1 Ni1 O1 78.75(9) y
N4 Ni1 O3 78.49(9) y
N1 Ni1 O3 100.08(9) y
O1 Ni1 O3 90.29(10) y
N4 Ni1 N3 102.51(10) y
N1 Ni1 N3 76.82(9) y
O1 Ni1 N3 155.49(9) y
O3 Ni1 N3 92.01(10) y
N4 Ni1 N6 76.94(10) y
N1 Ni1 N6 104.50(10) y
O1 Ni1 N6 93.55(10) y
O3 Ni1 N6 155.40(9) y
N3 Ni1 N6 94.43(10) y
C6 N1 C2 121.9(2) ?
C6 N1 Ni1 120.58(19) ?
C2 N1 Ni1 117.24(18) ?
C8 N2 N3 110.6(2) ?
C8 N2 C6 132.8(3) ?
N3 N2 C6 116.5(2) ?
C10 N3 N2 105.6(2) ?
C10 N3 Ni1 141.3(2) ?
N2 N3 Ni1 112.77(17) ?
C17 N4 C13 122.1(3) ?
C17 N4 Ni1 120.6(2) ?
C13 N4 Ni1 117.3(2) ?
C19 N5 N6 110.6(2) ?
C19 N5 C17 133.0(2) ?
N6 N5 C17 116.4(2) ?
C21 N6 N5 105.4(2) ?
C21 N6 Ni1 141.8(2) ?
N5 N6 Ni1 111.64(18) ?
C1 O1 Ni1 116.31(19) ?
C12 O3 Ni1 116.7(2) ?
H5A O5 H5B 108.1 ?
H6A O6 H6B 108.5 ?
H7D O7 H7E 108.8 ?
H8A O8 H8B 108.4 ?
O2 C1 O1 126.6(3) ?
O2 C1 C2 117.7(3) ?
O1 C1 C2 115.7(3) ?
N1 C2 C3 119.0(3) ?
N1 C2 C1 111.5(2) ?
C3 C2 C1 129.4(3) ?
C2 C3 C4 119.3(3) ?
C2 C3 Cl1 123.1(2) ?
C4 C3 Cl1 117.5(2) ?
C5 C4 C3 120.8(3) ?
C5 C4 H4 119.6 ?
C3 C4 H4 119.6 ?
C4 C5 C6 117.4(3) ?
C4 C5 H5 121.3 ?
C6 C5 H5 121.3 ?
N1 C6 C5 121.5(3) ?
N1 C6 N2 112.5(2) ?
C5 C6 N2 126.0(3) ?
C8 C7 H7A 109.5 ?
C8 C7 H7B 109.5 ?
H7A C7 H7B 109.5 ?
C8 C7 H7C 109.5 ?
H7A C7 H7C 109.5 ?
H7B C7 H7C 109.5 ?
C9 C8 N2 105.6(3) ?
C9 C8 C7 129.8(3) ?
N2 C8 C7 124.6(3) ?
C8 C9 C10 108.0(3) ?
C8 C9 H9 126.0 ?
C10 C9 H9 126.0 ?
N3 C10 C9 110.1(3) ?
N3 C10 C11 120.7(3) ?
C9 C10 C11 129.2(3) ?
C10 C11 H11A 109.5 ?
C10 C11 H11B 109.5 ?
H11A C11 H11B 109.5 ?
C10 C11 H11C 109.5 ?
H11A C11 H11C 109.5 ?
H11B C11 H11C 109.5 ?
O4 C12 O3 127.2(3) ?
O4 C12 C13 118.0(3) ?
O3 C12 C13 114.8(3) ?
N4 C13 C14 118.9(3) ?
N4 C13 C12 112.3(3) ?
C14 C13 C12 128.7(3) ?
C13 C14 C15 119.4(3) ?
C13 C14 Cl2 123.2(3) ?
C15 C14 Cl2 117.4(2) ?
C16 C15 C14 120.8(3) ?
C16 C15 H15 119.6 ?
C14 C15 H15 119.6 ?
C15 C16 C17 116.9(3) ?
C15 C16 H16 121.5 ?
C17 C16 H16 121.5 ?
N4 C17 C16 121.8(3) ?
N4 C17 N5 113.0(2) ?
C16 C17 N5 125.2(3) ?
C19 C18 H18A 109.5 ?
C19 C18 H18B 109.5 ?
H18A C18 H18B 109.5 ?
C19 C18 H18C 109.5 ?
H18A C18 H18C 109.5 ?
H18B C18 H18C 109.5 ?
C20 C19 N5 106.2(3) ?
C20 C19 C18 128.6(3) ?
N5 C19 C18 125.1(3) ?
C19 C20 C21 107.5(3) ?
C19 C20 H20 126.2 ?
C21 C20 H20 126.2 ?
N6 C21 C20 110.3(3) ?
N6 C21 C22 121.1(3) ?
C20 C21 C22 128.6(3) ?
C21 C22 H22A 109.5 ?
C21 C22 H22B 109.5 ?
H22A C22 H22B 109.5 ?
C21 C22 H22C 109.5 ?
H22A C22 H22C 109.5 ?
H22B C22 H22C 109.5 ?

loop_
_geom_bond_atom_site_label_1
_geom_bond_atom_site_label_2
_geom_bond_distance
_geom_bond_publ_flag
Ni1 N4 1.998(2) y
Ni1 N1 2.000(2) y
Ni1 O1 2.069(2) y
Ni1 O3 2.079(2) y
Ni1 N3 2.096(3) y
Ni1 N6 2.112(3) y
Cl1 C3 1.729(3) ?
Cl2 C14 1.726(3) ?
N1 C6 1.335(4) ?
N1 C2 1.349(4) ?
N2 C8 1.372(4) ?
N2 N3 1.384(3) ?
N2 C6 1.409(4) ?
N3 C10 1.323(4) ?
N4 C17 1.323(4) ?
N4 C13 1.347(4) ?
N5 C19 1.377(4) ?
N5 N6 1.389(3) ?
N5 C17 1.416(4) ?
N6 C21 1.333(4) ?
O1 C1 1.256(4) ?
O2 C1 1.238(4) ?
O3 C12 1.253(4) ?
O4 C12 1.228(4) ?
O5 H5A 0.8500 ?
O5 H5B 0.8500 ?
O6 H6A 0.8499 ?
O6 H6B 0.8500 ?
O7 H7D 0.8500 ?
O7 H7E 0.8499 ?
O8 H8A 0.8500 ?
O8 H8B 0.8500 ?
C1 C2 1.535(4) ?
C2 C3 1.382(4) ?
C3 C4 1.393(4) ?
C4 C5 1.374(4) ?
C4 H4 0.9300 ?
C5 C6 1.387(4) ?
C5 H5 0.9300 ?
C7 C8 1.505(5) ?
C7 H7A 0.9600 ?
C7 H7B 0.9600 ?
C7 H7C 0.9600 ?
C8 C9 1.358(5) ?
C9 C10 1.390(5) ?
C9 H9 0.9300 ?
C10 C11 1.497(4) ?
C11 H11A 0.9600 ?
C11 H11B 0.9600 ?
C11 H11C 0.9600 ?
C12 C13 1.539(4) ?
C13 C14 1.381(4) ?
C14 C15 1.383(5) ?
C15 C16 1.380(5) ?
C15 H15 0.9300 ?
C16 C17 1.389(4) ?
C16 H16 0.9300 ?
C18 C19 1.496(4) ?
C18 H18A 0.9600 ?
C18 H18B 0.9600 ?
C18 H18C 0.9600 ?
C19 C20 1.359(5) ?
C20 C21 1.402(4) ?
C20 H20 0.9300 ?
C21 C22 1.486(4) ?
C22 H22A 0.9600 ?
C22 H22B 0.9600 ?
C22 H22C 0.9600 ?

loop_
_geom_hbond_atom_site_label_D
_geom_hbond_atom_site_label_H
_geom_hbond_atom_site_label_A
_geom_hbond_site_symmetry_A
_geom_hbond_distance_DH
_geom_hbond_distance_HA
_geom_hbond_distance_DA
_geom_hbond_angle_DHA
O5 H5A O4 . 0.85 1.96 2.800(4) 170
O5 H5B O6 1_455 0.85 1.95 2.790(4) 170
O6 H6A O2 1_545 0.85 2.21 3.063(5) 176
O6 H6B O7 2_766 0.85 1.84 2.693(4) 176
O7 H7D O4 2_666 0.85 2.13 2.942(4) 161
O7 H7E O2 1_554 0.85 1.94 2.758(4) 160
O8 H8A O5 2_566 0.85 1.95 2.802(5) 179
O8 H8B O5 1_565 0.85 2.09 2.939(5) 178

loop_
_geom_torsion_atom_site_label_1
_geom_torsion_atom_site_label_2
_geom_torsion_atom_site_label_3
_geom_torsion_atom_site_label_4
_geom_torsion
O1 Ni1 N1 C6 -179.1(2)
O3 Ni1 N1 C6 -90.8(2)
N3 Ni1 N1 C6 -1.1(2)
N6 Ni1 N1 C6 90.1(2)
O1 Ni1 N1 C2 -4.8(2)
O3 Ni1 N1 C2 83.5(2)
N3 Ni1 N1 C2 173.2(2)
N6 Ni1 N1 C2 -95.6(2)
C8 N2 N3 C10 -1.2(3)
C6 N2 N3 C10 174.8(3)
C8 N2 N3 Ni1 173.52(19)
C6 N2 N3 Ni1 -10.5(3)
N4 Ni1 N3 C10 -3.4(4)
N1 Ni1 N3 C10 178.0(4)
O1 Ni1 N3 C10 -177.2(3)
O3 Ni1 N3 C10 -82.1(4)
N6 Ni1 N3 C10 74.1(4)
N4 Ni1 N3 N2 -175.31(19)
N1 Ni1 N3 N2 6.15(19)
O1 Ni1 N3 N2 10.9(4)
O3 Ni1 N3 N2 106.0(2)
N6 Ni1 N3 N2 -97.7(2)
O1 Ni1 N4 C17 -96.3(2)
O3 Ni1 N4 C17 175.9(2)
N3 Ni1 N4 C17 86.3(2)
N6 Ni1 N4 C17 -5.4(2)
O1 Ni1 N4 C13 85.2(2)
O3 Ni1 N4 C13 -2.7(2)
N3 Ni1 N4 C13 -92.2(2)
N6 Ni1 N4 C13 176.1(2)
C19 N5 N6 C21 -0.6(3)
C17 N5 N6 C21 176.3(2)
C19 N5 N6 Ni1 169.89(19)
C17 N5 N6 Ni1 -13.2(3)
N4 Ni1 N6 C21 174.8(4)
N1 Ni1 N6 C21 -4.6(4)
O1 Ni1 N6 C21 -83.9(3)
O3 Ni1 N6 C21 177.6(3)
N3 Ni1 N6 C21 72.9(3)
N4 Ni1 N6 N5 9.66(17)
N1 Ni1 N6 N5 -169.68(17)
O1 Ni1 N6 N5 111.03(18)
O3 Ni1 N6 N5 12.5(3)
N3 Ni1 N6 N5 -92.17(18)
N4 Ni1 O1 C1 -178.3(2)
N1 Ni1 O1 C1 0.2(2)
O3 Ni1 O1 C1 -100.0(2)
N3 Ni1 O1 C1 -4.5(4)
N6 Ni1 O1 C1 104.3(2)
N4 Ni1 O3 C12 5.9(2)
N1 Ni1 O3 C12 -174.7(2)
O1 Ni1 O3 C12 -96.1(3)
N3 Ni1 O3 C12 108.3(3)
N6 Ni1 O3 C12 3.1(4)
Ni1 O1 C1 O2 -174.9(3)
Ni1 O1 C1 C2 3.8(4)
C6 N1 C2 C3 1.2(4)
Ni1 N1 C2 C3 -173.1(2)
C6 N1 C2 C1 -178.0(3)
Ni1 N1 C2 C1 7.7(3)
O2 C1 C2 N1 171.3(3)
O1 C1 C2 N1 -7.5(4)
O2 C1 C2 C3 -7.8(5)
O1 C1 C2 C3 173.4(3)
N1 C2 C3 C4 -1.5(5)
C1 C2 C3 C4 177.6(3)
N1 C2 C3 Cl1 176.3(2)
C1 C2 C3 Cl1 -4.7(5)
C2 C3 C4 C5 1.4(5)
Cl1 C3 C4 C5 -176.5(3)
C3 C4 C5 C6 -0.8(5)
C2 N1 C6 C5 -0.7(4)
Ni1 N1 C6 C5 173.4(2)
C2 N1 C6 N2 -178.1(3)
Ni1 N1 C6 N2 -4.1(3)
C4 C5 C6 N1 0.5(5)
C4 C5 C6 N2 177.6(3)
C8 N2 C6 N1 -175.5(3)
N3 N2 C6 N1 9.6(4)
C8 N2 C6 C5 7.2(5)
N3 N2 C6 C5 -167.7(3)
N3 N2 C8 C9 0.5(3)
C6 N2 C8 C9 -174.6(3)
N3 N2 C8 C7 -178.1(3)
C6 N2 C8 C7 6.8(5)
N2 C8 C9 C10 0.4(4)
C7 C8 C9 C10 178.9(3)
N2 N3 C10 C9 1.4(4)
Ni1 N3 C10 C9 -170.8(3)
N2 N3 C10 C11 -176.7(3)
Ni1 N3 C10 C11 11.1(6)
C8 C9 C10 N3 -1.2(4)
C8 C9 C10 C11 176.7(4)
Ni1 O3 C12 O4 173.8(3)
Ni1 O3 C12 C13 -7.6(4)
C17 N4 C13 C14 -0.1(4)
Ni1 N4 C13 C14 178.4(2)
C17 N4 C13 C12 -178.7(3)
Ni1 N4 C13 C12 -0.2(3)
O4 C12 C13 N4 -176.0(3)
O3 C12 C13 N4 5.2(4)
O4 C12 C13 C14 5.6(6)
O3 C12 C13 C14 -173.2(3)
N4 C13 C14 C15 1.6(4)
C12 C13 C14 C15 179.9(3)
N4 C13 C14 Cl2 -178.0(2)
C12 C13 C14 Cl2 0.3(5)
C13 C14 C15 C16 -1.6(5)
Cl2 C14 C15 C16 178.1(2)
C14 C15 C16 C17 0.0(5)
C13 N4 C17 C16 -1.5(4)
Ni1 N4 C17 C16 -179.9(2)
C13 N4 C17 N5 178.3(2)
Ni1 N4 C17 N5 -0.2(3)
C15 C16 C17 N4 1.5(5)
C15 C16 C17 N5 -178.3(3)
C19 N5 C17 N4 -174.7(3)
N6 N5 C17 N4 9.2(4)
C19 N5 C17 C16 5.0(5)
N6 N5 C17 C16 -171.0(3)
N6 N5 C19 C20 0.1(3)
C17 N5 C19 C20 -176.1(3)
N6 N5 C19 C18 -176.8(3)
C17 N5 C19 C18 7.0(5)
N5 C19 C20 C21 0.4(4)
C18 C19 C20 C21 177.1(3)
N5 N6 C21 C20 0.9(3)
Ni1 N6 C21 C20 -164.8(3)
N5 N6 C21 C22 -178.3(3)
Ni1 N6 C21 C22 16.1(5)
C19 C20 C21 N6 -0.8(4)
C19 C20 C21 C22 178.3(3)
